data_7034334
loop_
_publ_author_name
'Naktode, Kishor'
'Bhattacharjee, Jayeeta'
'Nayek, Hari Pada'
'Panda, Tarun K.'

_publ_section_title
;
 Imidazol-2-ylidene-N'-phenylureate ligands in alkali and alkaline earth
 metal coordination spheres - heterocubane core to polymeric structural
 motif formation.
;
_journal_issue 16
_journal_name_full 'Dalton transactions (Cambridge, England : 2003)'
_journal_page_first 7458
_journal_page_last 7469
_journal_paper_doi 10.1039/c5dt00490j
_journal_volume 44
_journal_year 2015
_chemical_formula_moiety 'C18 H26 N4 S, C4 H8 O'
_chemical_formula_sum 'C22 H34 N4 O S'
_chemical_formula_weight 402.59
_chemical_name_common 1d
_chemical_name_systematic
;
 ?
;
_space_group_crystal_system trigonal
_space_group_IT_number 148
_space_group_name_Hall '-R 3'
_space_group_name_H-M_alt 'R -3 :H'
_symmetry_space_group_name_Hall '-R 3'
_symmetry_space_group_name_H-M 'R -3 :H'
_atom_sites_solution_hydrogens geom
_audit_creation_method SHELXL-2013
_audit_update_record
;
2015-03-02 deposited with the CCDC.
2015-03-09 downloaded from the CCDC.
;
_cell_angle_alpha 90
_cell_angle_beta 90
_cell_angle_gamma 120
_cell_formula_units_Z 18
_cell_length_a 30.9905(15)
_cell_length_b 30.9905(15)
_cell_length_c 12.3331(6)
_cell_measurement_reflns_used 2445
_cell_measurement_temperature 150(2)
_cell_measurement_theta_max 70.6654
_cell_measurement_theta_min 3.9414
_cell_volume 10257.9(9)
_computing_cell_refinement
'CrysAlisPro, Agilent Technologies,Version 1.171.35.19 (release 27-10-2011CrysAlis171 .NET)(compiled Oct 27'
_computing_data_collection
'CrysAlisPro, Agilent Technologies,Version 1.171.35.19 (release 27-10-2011CrysAlis171 .NET)(compiled Oct 27'
_computing_data_reduction
'CrysAlisPro, Agilent Technologies,Version 1.171.35.19 (release 27-10-2011CrysAlis171 .NET)(compiled Oct 27'
_computing_molecular_graphics 'ORTEP III & Olex 2.1'
_computing_publication_material WinGX
_computing_structure_refinement 'SHELXL-2013 (Sheldrick, 2013)'
_computing_structure_solution 'SHELXL-2013 (Sheldrick, 2013)'
_diffrn_ambient_temperature 150(2)
_diffrn_measured_fraction_theta_full 0.994
_diffrn_measured_fraction_theta_max 0.970
_diffrn_measurement_device_type 'SuperNova, Dual, Cu at zero, Eos'
_diffrn_radiation_type MoK\a
_diffrn_radiation_wavelength 0.7107
_diffrn_reflns_av_R_equivalents 0.0362
_diffrn_reflns_av_unetI/netI 0.0528
_diffrn_reflns_Laue_measured_fraction_full 0.994
_diffrn_reflns_Laue_measured_fraction_max 0.970
_diffrn_reflns_limit_h_max 37
_diffrn_reflns_limit_h_min -37
_diffrn_reflns_limit_k_max 37
_diffrn_reflns_limit_k_min -26
_diffrn_reflns_limit_l_max 14
_diffrn_reflns_limit_l_min -14
_diffrn_reflns_number 8326
_diffrn_reflns_point_group_measured_fraction_full 0.994
_diffrn_reflns_point_group_measured_fraction_max 0.970
_diffrn_reflns_theta_full 25.242
_diffrn_reflns_theta_max 25.806
_diffrn_reflns_theta_min 1.817
_diffrn_source 'SuperNova (Mo) X-ray Source'
_exptl_absorpt_coefficient_mu 0.161
_exptl_absorpt_correction_T_max 1.00000
_exptl_absorpt_correction_T_min 0.89998
_exptl_absorpt_correction_type multi-scan
_exptl_absorpt_process_details
'CrysAlisPro, Agilent Technologies,Version 1.171.35.19 (release 27-10-2011 CrysAlis171 .NET)(compiled Oct 27'
_exptl_crystal_colour colorless
_exptl_crystal_density_diffrn 1.173
_exptl_crystal_description chunk
_exptl_crystal_F_000 3924
_exptl_crystal_size_max 0.19
_exptl_crystal_size_mid 0.17
_exptl_crystal_size_min 0.12
_refine_diff_density_max 0.477
_refine_diff_density_min -0.438
_refine_diff_density_rms 0.067
_refine_ls_extinction_method none
_refine_ls_goodness_of_fit_ref 1.065
_refine_ls_hydrogen_treatment constr
_refine_ls_matrix_type full
_refine_ls_number_parameters 259
_refine_ls_number_reflns 4261
_refine_ls_number_restraints 2
_refine_ls_restrained_S_all 1.102
_refine_ls_R_factor_all 0.0728
_refine_ls_R_factor_gt 0.0596
_refine_ls_shift/su_max 0.000
_refine_ls_shift/su_mean 0.000
_refine_ls_structure_factor_coef Fsqd
_refine_ls_weighting_details 'w=1/[\s^2^(Fo^2^)+(0.1148P)^2^+1.6028P] where P=(Fo^2^+2Fc^2^)/3'
_refine_ls_weighting_scheme calc
_refine_ls_wR_factor_gt 0.1686
_refine_ls_wR_factor_ref 0.1833
_reflns_Friedel_coverage 0.000
_reflns_number_gt 3388
_reflns_number_total 4261
_reflns_threshold_expression 'I > 2\s(I)'
_cod_data_source_file c5dt00490j2.cif
_cod_data_source_block 1d
_cod_depositor_comments 'Adding full bibliography for 7034333--7034339.cif.'
_cod_original_cell_volume 10257.9(11)
_cod_database_code 7034334
_shelx_space_group_comment
;
The symmetry employed for this shelxl refinement is uniquely defined
by the following loop, which should always be used as a source of
symmetry information in preference to the above space-group names.
They are only intended as comments.
;
_shelxl_version_number 2013-4

loop_
_space_group_symop_operation_xyz
'x, y, z'
'-y, x-y, z'
'-x+y, -x, z'
'x+2/3, y+1/3, z+1/3'
'-y+2/3, x-y+1/3, z+1/3'
'-x+y+2/3, -x+1/3, z+1/3'
'x+1/3, y+2/3, z+2/3'
'-y+1/3, x-y+2/3, z+2/3'
'-x+y+1/3, -x+2/3, z+2/3'
'-x, -y, -z'
'y, -x+y, -z'
'x-y, x, -z'
'-x+2/3, -y+1/3, -z+1/3'
'y+2/3, -x+y+1/3, -z+1/3'
'x-y+2/3, x+1/3, -z+1/3'
'-x+1/3, -y+2/3, -z+2/3'
'y+1/3, -x+y+2/3, -z+2/3'
'x-y+1/3, x+2/3, -z+2/3'

loop_
_atom_site_label
_atom_site_type_symbol
_atom_site_fract_x
_atom_site_fract_y
_atom_site_fract_z
_atom_site_U_iso_or_equiv
_atom_site_adp_type
_atom_site_occupancy
_atom_site_site_symmetry_order
_atom_site_calc_flag
_atom_site_refinement_flags_posn
_atom_site_refinement_flags_adp
_atom_site_refinement_flags_occupancy
_atom_site_disorder_assembly
_atom_site_disorder_group
S1 S 0.42976(2) 0.93842(2) 0.54794(4) 0.0304(2) Uani 1 1 d . . . . .
N1 N 0.40163(7) 0.97101(7) 0.72377(15) 0.0291(4) Uani 1 1 d . . . . .
N2 N 0.31495(7) 0.91256(7) 0.67296(14) 0.0280(4) Uani 1 1 d . . . . .
N3 N 0.34898(7) 0.89153(8) 0.80354(15) 0.0310(4) Uani 1 1 d . . . . .
N4 N 0.47944(7) 1.02331(7) 0.65281(15) 0.0315(4) Uani 1 1 d . . . . .
H4 H 0.4998 1.0271 0.6016 0.038 Uiso 1 1 calc R U . . .
C1 C 0.35840(8) 0.92696(9) 0.72766(17) 0.0279(5) Uani 1 1 d . . . . .
C2 C 0.27894(9) 0.86740(9) 0.7151(2) 0.0350(5) Uani 1 1 d . . . . .
H2 H 0.2461 0.8491 0.6916 0.042 Uiso 1 1 calc R U . . .
C3 C 0.29923(10) 0.85450(10) 0.7954(2) 0.0367(6) Uani 1 1 d . . . . .
H3 H 0.2830 0.8260 0.8379 0.044 Uiso 1 1 calc R U . . .
C4 C 0.30352(9) 0.93605(9) 0.57897(17) 0.0293(5) Uani 1 1 d . . . . .
C5 C 0.34258(10) 0.99081(9) 0.56538(19) 0.0345(5) Uani 1 1 d . . . . .
H5A H 0.3480 1.0076 0.6337 0.052 Uiso 1 1 calc R U . . .
H5B H 0.3312 1.0058 0.5131 0.052 Uiso 1 1 calc R U . . .
H5C H 0.3732 0.9935 0.5408 0.052 Uiso 1 1 calc R U . . .
C6 C 0.30009(9) 0.90647(9) 0.47694(18) 0.0346(5) Uani 1 1 d . . . . .
H6A H 0.3313 0.9076 0.4655 0.052 Uiso 1 1 calc R U . . .
H6B H 0.2928 0.9208 0.4156 0.052 Uiso 1 1 calc R U . . .
H6C H 0.2741 0.8725 0.4857 0.052 Uiso 1 1 calc R U . . .
C7 C 0.25274(9) 0.93181(10) 0.6014(2) 0.0372(6) Uani 1 1 d . . . . .
H7A H 0.2269 0.8976 0.5952 0.056 Uiso 1 1 calc R U . . .
H7B H 0.2470 0.9515 0.5496 0.056 Uiso 1 1 calc R U . . .
H7C H 0.2526 0.9436 0.6732 0.056 Uiso 1 1 calc R U . . .
C8 C 0.38435(9) 0.89310(10) 0.88985(19) 0.0359(6) Uani 1 1 d . . . . .
C9 C 0.36021(12) 0.84235(12) 0.9454(2) 0.0493(7) Uani 1 1 d . . . . .
H9A H 0.3297 0.8359 0.9793 0.074 Uiso 1 1 calc R U . . .
H9B H 0.3825 0.8422 0.9994 0.074 Uiso 1 1 calc R U . . .
H9C H 0.3533 0.8170 0.8925 0.074 Uiso 1 1 calc R U . . .
C10 C 0.39269(12) 0.93328(12) 0.9713(2) 0.0470(7) Uani 1 1 d . . . . .
H10A H 0.4082 0.9651 0.9357 0.071 Uiso 1 1 calc R U . . .
H10B H 0.4139 0.9337 1.0286 0.071 Uiso 1 1 calc R U . . .
H10C H 0.3613 0.9264 1.0010 0.071 Uiso 1 1 calc R U . . .
C11 C 0.43356(11) 0.90332(14) 0.8385(2) 0.0519(8) Uani 1 1 d . . . . .
H11A H 0.4268 0.8820 0.7768 0.078 Uiso 1 1 calc R U . . .
H11B H 0.4526 0.8968 0.8907 0.078 Uiso 1 1 calc R U . . .
H11C H 0.4521 0.9375 0.8160 0.078 Uiso 1 1 calc R U . . .
C12 C 0.43513(9) 0.97907(9) 0.64951(17) 0.0290(5) Uani 1 1 d . . . . .
C13 C 0.49721(9) 1.06356(9) 0.72553(18) 0.0311(5) Uani 1 1 d . . . . .
C14 C 0.46864(10) 1.06951(10) 0.80548(19) 0.0365(5) Uani 1 1 d . . . . .
H14 H 0.4353 1.0454 0.8148 0.044 Uiso 1 1 calc R U . . .
C15 C 0.49035(11) 1.11183(10) 0.8712(2) 0.0394(6) Uani 1 1 d . . . . .
H15 H 0.4712 1.1156 0.9244 0.047 Uiso 1 1 calc R U . . .
C16 C 0.53947(10) 1.14815(10) 0.8592(2) 0.0396(6) Uani 1 1 d . . . . .
H16 H 0.5533 1.1763 0.9031 0.047 Uiso 1 1 calc R U . . .
C17 C 0.56834(10) 1.14217(10) 0.7801(2) 0.0408(6) Uani 1 1 d . . . . .
H17 H 0.6017 1.1663 0.7714 0.049 Uiso 1 1 calc R U . . .
C18 C 0.54732(9) 1.10034(9) 0.7149(2) 0.0352(5) Uani 1 1 d . . . . .
H18 H 0.5669 1.0965 0.6629 0.042 Uiso 1 1 calc R U . . .
C21 C 0.5345(3) 1.2260(6) 1.2517(7) 0.278(8) Uani 1 1 d D . . . .
H00A H 0.5493 1.2147 1.3058 0.334 Uiso 1 1 calc R U . . .
H00B H 0.5026 1.2208 1.2771 0.334 Uiso 1 1 calc R U . . .
C22 C 0.5728(5) 1.2848(4) 1.2122(8) 0.214(5) Uani 1 1 d . . . . .
H00C H 0.5886 1.3065 1.2738 0.257 Uiso 1 1 calc R U . A 1
H00D H 0.5553 1.2976 1.1698 0.257 Uiso 1 1 calc R U . A 1
O1A O 0.616(2) 1.2784(14) 1.134(3) 0.58(3) Uiso 0.62(3) 1 d . . P B 1
O1B O 0.5779(6) 1.2751(6) 1.1112(12) 0.134(9) Uiso 0.38(3) 1 d . . P B 2
C20 C 0.5311(3) 1.2032(3) 1.1415(7) 0.144(3) Uani 1 1 d D . . . .
H00E H 0.5284 1.1709 1.1505 0.173 Uiso 1 1 calc R U . . .
H00F H 0.5012 1.1982 1.1050 0.173 Uiso 1 1 calc R U . . .
C19 C 0.5714(3) 1.2325(4) 1.0788(8) 0.176(4) Uani 1 1 d D . . . .
H00G H 0.5603 1.2444 1.0181 0.211 Uiso 1 1 calc R U . B 1
H00H H 0.5839 1.2118 1.0493 0.211 Uiso 1 1 calc R U . B 1

loop_
_atom_site_aniso_label
_atom_site_aniso_U_11
_atom_site_aniso_U_22
_atom_site_aniso_U_33
_atom_site_aniso_U_23
_atom_site_aniso_U_13
_atom_site_aniso_U_12
S1 0.0291(3) 0.0336(3) 0.0268(3) -0.0020(2) 0.0036(2) 0.0145(2)
N1 0.0270(9) 0.0312(10) 0.0247(9) 0.0012(7) 0.0014(7) 0.0112(8)
N2 0.0274(10) 0.0300(10) 0.0245(9) 0.0012(7) 0.0004(7) 0.0127(8)
N3 0.0312(10) 0.0361(11) 0.0249(9) 0.0047(8) 0.0026(8) 0.0162(9)
N4 0.0283(10) 0.0351(10) 0.0257(9) -0.0004(8) 0.0053(8) 0.0119(9)
C1 0.0307(11) 0.0336(12) 0.0216(10) 0.0005(9) 0.0041(8) 0.0178(10)
C2 0.0300(12) 0.0328(12) 0.0333(12) 0.0028(10) 0.0008(9) 0.0090(10)
C3 0.0334(12) 0.0375(13) 0.0326(12) 0.0079(10) 0.0029(10) 0.0127(10)
C4 0.0310(11) 0.0360(12) 0.0211(10) 0.0011(9) -0.0008(8) 0.0169(10)
C5 0.0418(13) 0.0336(12) 0.0288(11) 0.0034(9) -0.0022(10) 0.0192(11)
C6 0.0381(13) 0.0384(13) 0.0249(11) -0.0038(9) -0.0018(9) 0.0173(11)
C7 0.0349(13) 0.0485(15) 0.0317(12) -0.0001(10) -0.0014(10) 0.0234(12)
C8 0.0352(13) 0.0484(15) 0.0269(11) 0.0048(10) -0.0004(10) 0.0230(12)
C9 0.0548(17) 0.0583(18) 0.0421(15) 0.0160(13) 0.0010(13) 0.0339(15)
C10 0.0534(17) 0.0579(17) 0.0309(13) -0.0014(12) -0.0073(12) 0.0287(15)
C11 0.0460(16) 0.083(2) 0.0411(15) 0.0155(15) 0.0036(12) 0.0426(17)
C12 0.0302(11) 0.0324(12) 0.0245(10) 0.0019(9) -0.0013(9) 0.0158(10)
C13 0.0319(12) 0.0336(12) 0.0256(11) 0.0029(9) -0.0009(9) 0.0147(10)
C14 0.0358(13) 0.0392(13) 0.0317(12) 0.0023(10) 0.0044(10) 0.0167(11)
C15 0.0455(14) 0.0435(14) 0.0303(12) -0.0018(10) 0.0012(10) 0.0231(12)
C16 0.0433(14) 0.0421(14) 0.0333(12) -0.0095(11) -0.0091(10) 0.0213(12)
C17 0.0328(13) 0.0382(14) 0.0409(13) -0.0052(11) -0.0050(11) 0.0100(11)
C18 0.0307(12) 0.0391(13) 0.0325(12) -0.0034(10) -0.0008(9) 0.0149(10)
C21 0.074(4) 0.51(2) 0.125(6) 0.098(10) 0.007(4) 0.054(8)
C22 0.327(16) 0.145(8) 0.135(8) -0.008(6) -0.010(9) 0.092(9)
C20 0.108(5) 0.138(6) 0.177(7) 0.006(6) 0.008(5) 0.055(5)
C19 0.161(8) 0.156(8) 0.200(8) -0.004(7) 0.087(7) 0.071(6)

loop_
_atom_type_symbol
_atom_type_description
_atom_type_scat_dispersion_real
_atom_type_scat_dispersion_imag
_atom_type_scat_source
S S 0.1246 0.1234 'International Tables Vol C Tables 4.2.6.8 and 6.1.1.4'
N N 0.0061 0.0033 'International Tables Vol C Tables 4.2.6.8 and 6.1.1.4'
C C 0.0033 0.0016 'International Tables Vol C Tables 4.2.6.8 and 6.1.1.4'
H H 0.0000 0.0000 'International Tables Vol C Tables 4.2.6.8 and 6.1.1.4'
O O 0.0106 0.0060 'International Tables Vol C Tables 4.2.6.8 and 6.1.1.4'

loop_
_geom_angle_atom_site_label_1
_geom_angle_atom_site_label_2
_geom_angle_atom_site_label_3
_geom_angle
C12 N1 C1 120.5(2)
C1 N2 C2 108.04(19)
C1 N2 C4 130.95(19)
C2 N2 C4 120.93(19)
C1 N3 C3 108.57(19)
C1 N3 C8 126.9(2)
C3 N3 C8 124.4(2)
C12 N4 C13 131.1(2)
C12 N4 H4 114.4
C13 N4 H4 114.4
N1 C1 N3 123.0(2)
N1 C1 N2 129.0(2)
N3 C1 N2 107.3(2)
C3 C2 N2 108.6(2)
C3 C2 H2 125.7
N2 C2 H2 125.7
C2 C3 N3 107.5(2)
C2 C3 H3 126.3
N3 C3 H3 126.3
N2 C4 C5 112.10(18)
N2 C4 C6 107.88(19)
C5 C4 C6 110.84(19)
N2 C4 C7 107.41(18)
C5 C4 C7 108.9(2)
C6 C4 C7 109.59(19)
C4 C5 H5A 109.5
C4 C5 H5B 109.5
H5A C5 H5B 109.5
C4 C5 H5C 109.5
H5A C5 H5C 109.5
H5B C5 H5C 109.5
C4 C6 H6A 109.5
C4 C6 H6B 109.5
H6A C6 H6B 109.5
C4 C6 H6C 109.5
H6A C6 H6C 109.5
H6B C6 H6C 109.5
C4 C7 H7A 109.5
C4 C7 H7B 109.5
H7A C7 H7B 109.5
C4 C7 H7C 109.5
H7A C7 H7C 109.5
H7B C7 H7C 109.5
N3 C8 C10 108.4(2)
N3 C8 C9 108.0(2)
C10 C8 C9 110.1(2)
N3 C8 C11 110.30(19)
C10 C8 C11 111.1(2)
C9 C8 C11 108.9(2)
C8 C9 H9A 109.5
C8 C9 H9B 109.5
H9A C9 H9B 109.5
C8 C9 H9C 109.5
H9A C9 H9C 109.5
H9B C9 H9C 109.5
C8 C10 H10A 109.5
C8 C10 H10B 109.5
H10A C10 H10B 109.5
C8 C10 H10C 109.5
H10A C10 H10C 109.5
H10B C10 H10C 109.5
C8 C11 H11A 109.5
C8 C11 H11B 109.5
H11A C11 H11B 109.5
C8 C11 H11C 109.5
H11A C11 H11C 109.5
H11B C11 H11C 109.5
N1 C12 N4 118.1(2)
N1 C12 S1 126.16(18)
N4 C12 S1 115.73(17)
C14 C13 C18 118.5(2)
C14 C13 N4 125.0(2)
C18 C13 N4 116.5(2)
C15 C14 C13 119.6(2)
C15 C14 H14 120.2
C13 C14 H14 120.2
C16 C15 C14 121.5(2)
C16 C15 H15 119.3
C14 C15 H15 119.3
C15 C16 C17 119.1(2)
C15 C16 H16 120.4
C17 C16 H16 120.4
C18 C17 C16 119.9(2)
C18 C17 H17 120.1
C16 C17 H17 120.1
C17 C18 C13 121.4(2)
C17 C18 H18 119.3
C13 C18 H18 119.3
C20 C21 C22 95.3(6)
C20 C21 H00A 112.7
C22 C21 H00A 112.7
C20 C21 H00B 112.7
C22 C21 H00B 112.7
H00A C21 H00B 110.2
O1B C22 C21 97.5(10)
C21 C22 O1A 101.8(15)
C21 C22 H00C 111.4
O1A C22 H00C 111.4
C21 C22 H00D 111.4
O1A C22 H00D 111.4
H00C C22 H00D 109.3
C19 O1A C22 89(3)
C22 O1B C19 123.4(12)
C19 C20 C21 111.9(7)
C19 C20 H00E 109.2
C21 C20 H00E 109.2
C19 C20 H00F 109.2
C21 C20 H00F 109.2
H00E C20 H00F 107.9
C20 C19 O1B 97.3(9)
C20 C19 O1A 117.1(17)
C20 C19 H00G 108.0
O1A C19 H00G 108.0
C20 C19 H00H 108.0
O1A C19 H00H 108.0
H00G C19 H00H 107.3

loop_
_geom_bond_atom_site_label_1
_geom_bond_atom_site_label_2
_geom_bond_distance
S1 C12 1.724(2)
N1 C12 1.311(3)
N1 C1 1.353(3)
N2 C1 1.366(3)
N2 C2 1.383(3)
N2 C4 1.502(3)
N3 C1 1.359(3)
N3 C3 1.391(3)
N3 C8 1.511(3)
N4 C12 1.373(3)
N4 C13 1.406(3)
N4 H4 0.8600
C2 C3 1.336(4)
C2 H2 0.9300
C3 H3 0.9300
C4 C5 1.523(3)
C4 C6 1.529(3)
C4 C7 1.537(3)
C5 H5A 0.9600
C5 H5B 0.9600
C5 H5C 0.9600
C6 H6A 0.9600
C6 H6B 0.9600
C6 H6C 0.9600
C7 H7A 0.9600
C7 H7B 0.9600
C7 H7C 0.9600
C8 C10 1.518(4)
C8 C9 1.525(4)
C8 C11 1.531(4)
C9 H9A 0.9600
C9 H9B 0.9600
C9 H9C 0.9600
C10 H10A 0.9600
C10 H10B 0.9600
C10 H10C 0.9600
C11 H11A 0.9600
C11 H11B 0.9600
C11 H11C 0.9600
C13 C14 1.398(3)
C13 C18 1.399(3)
C14 C15 1.396(4)
C14 H14 0.9300
C15 C16 1.376(4)
C15 H15 0.9300
C16 C17 1.397(4)
C16 H16 0.9300
C17 C18 1.381(4)
C17 H17 0.9300
C18 H18 0.9300
C21 C20 1.511(11)
C21 C22 1.673(15)
C21 H00A 0.9700
C21 H00B 0.9700
C22 O1B 1.309(15)
C22 O1A 1.73(5)
C22 H00C 0.9700
C22 H00D 0.9700
O1A C19 1.55(5)
O1B C19 1.296(15)
C20 C19 1.360(8)
C20 H00E 0.9700
C20 H00F 0.9700
C19 H00G 0.9700
C19 H00H 0.9700

loop_
_geom_torsion_atom_site_label_1
_geom_torsion_atom_site_label_2
_geom_torsion_atom_site_label_3
_geom_torsion_atom_site_label_4
_geom_torsion
C12 N1 C1 N3 105.1(3)
C12 N1 C1 N2 -86.2(3)
C3 N3 C1 N1 171.2(2)
C8 N3 C1 N1 -3.8(3)
C3 N3 C1 N2 0.5(3)
C8 N3 C1 N2 -174.5(2)
C2 N2 C1 N1 -171.0(2)
C4 N2 C1 N1 12.2(4)
C2 N2 C1 N3 -1.0(2)
C4 N2 C1 N3 -177.7(2)
C1 N2 C2 C3 1.1(3)
C4 N2 C2 C3 178.3(2)
N2 C2 C3 N3 -0.8(3)
C1 N3 C3 C2 0.2(3)
C8 N3 C3 C2 175.4(2)
C1 N2 C4 C5 -19.2(3)
C2 N2 C4 C5 164.4(2)
C1 N2 C4 C6 103.1(3)
C2 N2 C4 C6 -73.3(3)
C1 N2 C4 C7 -138.9(2)
C2 N2 C4 C7 44.7(3)
C1 N3 C8 C10 68.7(3)
C3 N3 C8 C10 -105.6(3)
C1 N3 C8 C9 -172.1(2)
C3 N3 C8 C9 13.7(3)
C1 N3 C8 C11 -53.2(3)
C3 N3 C8 C11 132.5(3)
C1 N1 C12 N4 -176.5(2)
C1 N1 C12 S1 1.9(3)
C13 N4 C12 N1 1.3(4)
C13 N4 C12 S1 -177.2(2)
C12 N4 C13 C14 -9.7(4)
C12 N4 C13 C18 171.0(2)
C18 C13 C14 C15 0.8(4)
N4 C13 C14 C15 -178.5(2)
C13 C14 C15 C16 0.2(4)
C14 C15 C16 C17 -0.8(4)
C15 C16 C17 C18 0.4(4)
C16 C17 C18 C13 0.5(4)
C14 C13 C18 C17 -1.1(4)
N4 C13 C18 C17 178.2(2)
C20 C21 C22 O1B -2.0(12)
C20 C21 C22 O1A -44(2)
O1B C22 O1A C19 -42.3(17)
C21 C22 O1A C19 46(2)
C21 C22 O1B C19 -24.3(18)
O1A C22 O1B C19 75(2)
C22 C21 C20 C19 24.3(11)
C21 C20 C19 O1B -36.5(13)
C21 C20 C19 O1A 8(3)
C22 O1B C19 C20 40.0(17)
C22 O1B C19 O1A -81(2)
C22 O1A C19 C20 -35(3)
C22 O1A C19 O1B 38.6(16)
